data_2240788
loop_
_publ_author_name
'Wan, Hui-Da'
'Hong, Jian-Quan'

_publ_section_title
;
 Crystal structure of
 di-\m-iodido-bis{[1,3-bis(2,6-diisopropylphenyl)imidazol-2-ylidene]lithium}
;
_journal_issue 6
_journal_name_full 'Acta Crystallographica Section E'
_journal_page_first m137
_journal_page_last m138
_journal_paper_doi 10.1107/S2056989015009822
_journal_volume 71
_journal_year 2015
_chemical_formula_iupac '[Li2 (C27 H36 N2)2 I2]'
_chemical_formula_moiety 'C54 H72 I2 Li2 N4'
_chemical_formula_sum 'C54 H72 I2 Li2 N4'
_chemical_formula_weight 1044.84
_chemical_name_systematic
;
Di-\m-iodido-bis{[1,3-bis(2,6-diisopropylphenyl)imidazol-2-ylidene]lithium}
;
_space_group_IT_number 14
_symmetry_cell_setting monoclinic
_symmetry_space_group_name_Hall '-P 2ybc'
_symmetry_space_group_name_H-M 'P 1 21/c 1'
_atom_sites_solution_hydrogens geom
_atom_sites_solution_primary direct
_atom_sites_solution_secondary difmap
_audit_creation_method SHELXL-97
_cell_angle_alpha 90.00
_cell_angle_beta 105.565(6)
_cell_angle_gamma 90.00
_cell_formula_units_Z 2
_cell_length_a 10.645(4)
_cell_length_b 14.490(6)
_cell_length_c 19.217(7)
_cell_measurement_reflns_used 3834
_cell_measurement_temperature 293(2)
_cell_measurement_theta_max 22.6
_cell_measurement_theta_min 2.4
_cell_volume 2855.4(19)
_computing_cell_refinement
;
SAINT (Bruker, 2007)
;
_computing_data_collection
;
APEX2 (Bruker, 2007)
;
_computing_data_reduction
;
SAINT (Bruker, 2007)
;
_computing_molecular_graphics
;
SHELXTL (Sheldrick, 2008)
;
_computing_publication_material
;
SHELXTL (Sheldrick, 2008)
;
_computing_structure_refinement
;
SHELXL97 (Sheldrick, 2008)
;
_computing_structure_solution
;
SHELXS97 (Sheldrick, 2008)
;
_diffrn_ambient_temperature 293(2)
_diffrn_measured_fraction_theta_full 0.996
_diffrn_measured_fraction_theta_max 0.996
_diffrn_measurement_device_type 'Bruker APEXII CCD'
_diffrn_measurement_method '\f and \w scans'
_diffrn_radiation_monochromator graphite
_diffrn_radiation_source 'fine-focus sealed tube'
_diffrn_radiation_type MoK\a
_diffrn_radiation_wavelength 0.71073
_diffrn_reflns_av_R_equivalents 0.0851
_diffrn_reflns_av_sigmaI/netI 0.0803
_diffrn_reflns_limit_h_max 12
_diffrn_reflns_limit_h_min -12
_diffrn_reflns_limit_k_max 17
_diffrn_reflns_limit_k_min -16
_diffrn_reflns_limit_l_max 14
_diffrn_reflns_limit_l_min -22
_diffrn_reflns_number 11711
_diffrn_reflns_theta_full 25.10
_diffrn_reflns_theta_max 25.10
_diffrn_reflns_theta_min 1.78
_exptl_absorpt_coefficient_mu 1.135
_exptl_absorpt_correction_T_max 0.805
_exptl_absorpt_correction_T_min 0.727
_exptl_absorpt_correction_type multi-scan
_exptl_absorpt_process_details
;
(SADABS; Bruker, 2007)
;
_exptl_crystal_colour pale-yellow
_exptl_crystal_density_diffrn 1.215
_exptl_crystal_density_method 'not measured'
_exptl_crystal_description block
_exptl_crystal_F_000 1072
_exptl_crystal_size_max 0.30
_exptl_crystal_size_mid 0.25
_exptl_crystal_size_min 0.20
_refine_diff_density_max 0.736
_refine_diff_density_min -1.228
_refine_ls_extinction_method none
_refine_ls_goodness_of_fit_ref 1.003
_refine_ls_hydrogen_treatment constr
_refine_ls_matrix_type full
_refine_ls_number_parameters 288
_refine_ls_number_reflns 5069
_refine_ls_number_restraints 0
_refine_ls_restrained_S_all 1.003
_refine_ls_R_factor_all 0.0915
_refine_ls_R_factor_gt 0.0537
_refine_ls_shift/su_max 0.002
_refine_ls_shift/su_mean 0.000
_refine_ls_structure_factor_coef Fsqd
_refine_ls_weighting_details 'calc w=1/[\s^2^(Fo^2^)+(0.0129P)^2^+2.6000P] where P=(Fo^2^+2Fc^2^)/3'
_refine_ls_weighting_scheme calc
_refine_ls_wR_factor_gt 0.1014
_refine_ls_wR_factor_ref 0.1118
_reflns_number_gt 2924
_reflns_number_total 5069
_reflns_threshold_expression I>2\s(I)
_cod_data_source_file xu5851sup1.cf
_cod_data_source_block I
_cod_original_sg_symbol_H-M 'P 21/c'
_cod_database_code 2240788
_cod_database_fobs_code 2240788

loop_
_symmetry_equiv_pos_as_xyz
'x, y, z'
'-x, y+1/2, -z+1/2'
'-x, -y, -z'
'x, -y-1/2, z-1/2'

loop_
_atom_site_type_symbol
_atom_site_label
_atom_site_fract_x
_atom_site_fract_y
_atom_site_fract_z
_atom_site_U_iso_or_equiv
_atom_site_adp_type
_atom_site_calc_flag
_atom_site_refinement_flags
_atom_site_occupancy
_atom_site_symmetry_multiplicity
Li Li1 0.5511(8) 0.9291(5) 0.9451(4) 0.073(2) Uani d . 1 1
N N1 0.5147(3) 0.7930(2) 0.81899(15) 0.0471(8) Uani d . 1 1
N N2 0.7164(3) 0.8253(2) 0.85073(15) 0.0495(8) Uani d . 1 1
I I1 0.45770(6) 1.10068(3) 0.918028(19) 0.1292(3) Uani d . 1 1
C C1 0.6043(4) 0.8421(3) 0.86912(18) 0.0465(9) Uani d . 1 1
C C2 0.5699(4) 0.7470(3) 0.7712(2) 0.0613(11) Uani d . 1 1
H H2 0.5272 0.7092 0.7331 0.074 Uiso calc R 1 1
C C3 0.6961(5) 0.7677(3) 0.7908(2) 0.0614(12) Uani d . 1 1
H H3 0.7589 0.7475 0.7687 0.074 Uiso calc R 1 1
C C4 0.3808(4) 0.7834(3) 0.81913(19) 0.0490(10) Uani d . 1 1
C C5 0.3503(5) 0.7218(3) 0.8690(2) 0.0620(11) Uani d . 1 1
C C6 0.2220(5) 0.7133(4) 0.8677(3) 0.0815(15) Uani d . 1 1
H H6 0.1990 0.6744 0.9008 0.098 Uiso calc R 1 1
C C7 0.1267(5) 0.7603(4) 0.8191(3) 0.0898(17) Uani d . 1 1
H H7 0.0398 0.7519 0.8185 0.108 Uiso calc R 1 1
C C8 0.1584(5) 0.8200(3) 0.7711(3) 0.0780(14) Uani d . 1 1
H H8 0.0924 0.8520 0.7385 0.094 Uiso calc R 1 1
C C9 0.2867(4) 0.8334(3) 0.7702(2) 0.0587(11) Uani d . 1 1
C C10 0.4551(5) 0.6667(4) 0.9205(3) 0.0937(17) Uani d . 1 1
H H10 0.5353 0.7035 0.9313 0.112 Uiso calc R 1 1
C C11 0.4827(7) 0.5777(5) 0.8879(4) 0.148(3) Uani d . 1 1
H H11A 0.5586 0.5493 0.9192 0.222 Uiso calc R 1 1
H H11B 0.4980 0.5896 0.8417 0.222 Uiso calc R 1 1
H H11C 0.4093 0.5371 0.8820 0.222 Uiso calc R 1 1
C C12 0.4245(8) 0.6461(5) 0.9924(3) 0.153(3) Uani d . 1 1
H H12A 0.5024 0.6257 1.0271 0.229 Uiso calc R 1 1
H H12B 0.3594 0.5987 0.9854 0.229 Uiso calc R 1 1
H H12C 0.3927 0.7010 1.0098 0.229 Uiso calc R 1 1
C C13 0.3189(5) 0.9005(3) 0.7174(2) 0.0703(13) Uani d . 1 1
H H13 0.4135 0.9100 0.7314 0.084 Uiso calc R 1 1
C C14 0.2809(7) 0.8614(5) 0.6418(3) 0.127(2) Uani d . 1 1
H H14A 0.2993 0.9059 0.6089 0.190 Uiso calc R 1 1
H H14B 0.1894 0.8474 0.6282 0.190 Uiso calc R 1 1
H H14C 0.3298 0.8061 0.6404 0.190 Uiso calc R 1 1
C C15 0.2544(6) 0.9935(4) 0.7182(3) 0.112(2) Uani d . 1 1
H H15A 0.2695 1.0144 0.7671 0.168 Uiso calc R 1 1
H H15B 0.1623 0.9878 0.6966 0.168 Uiso calc R 1 1
H H15C 0.2904 1.0372 0.6912 0.168 Uiso calc R 1 1
C C16 0.8436(4) 0.8581(3) 0.8895(2) 0.0534(10) Uani d . 1 1
C C17 0.8907(4) 0.9376(3) 0.8648(2) 0.0611(11) Uani d . 1 1
C C18 1.0158(5) 0.9638(3) 0.9004(3) 0.0814(14) Uani d . 1 1
H H18 1.0511 1.0160 0.8847 0.098 Uiso calc R 1 1
C C19 1.0898(5) 0.9153(4) 0.9582(3) 0.0869(16) Uani d . 1 1
H H19 1.1738 0.9348 0.9816 0.104 Uiso calc R 1 1
C C20 1.0385(5) 0.8372(4) 0.9814(3) 0.0823(15) Uani d . 1 1
H H20 1.0892 0.8043 1.0205 0.099 Uiso calc R 1 1
C C21 0.9143(4) 0.8066(3) 0.9482(2) 0.0645(12) Uani d . 1 1
C C22 0.8123(5) 0.9924(3) 0.8010(2) 0.0720(13) Uani d . 1 1
H H22 0.7264 0.9631 0.7854 0.086 Uiso calc R 1 1
C C23 0.8713(6) 0.9880(5) 0.7376(3) 0.135(3) Uani d . 1 1
H H23A 0.8821 0.9247 0.7258 0.202 Uiso calc R 1 1
H H23B 0.9546 1.0182 0.7502 0.202 Uiso calc R 1 1
H H23C 0.8144 1.0183 0.6967 0.202 Uiso calc R 1 1
C C24 0.7897(6) 1.0907(3) 0.8207(3) 0.1030(18) Uani d . 1 1
H H24A 0.8717 1.1226 0.8353 0.155 Uiso calc R 1 1
H H24B 0.7493 1.0909 0.8598 0.155 Uiso calc R 1 1
H H24C 0.7338 1.1212 0.7796 0.155 Uiso calc R 1 1
C C25 0.8619(5) 0.7196(4) 0.9735(3) 0.0839(15) Uani d . 1 1
H H25 0.7715 0.7119 0.9446 0.101 Uiso calc R 1 1
C C26 0.9377(6) 0.6344(4) 0.9617(3) 0.112(2) Uani d . 1 1
H H26A 1.0273 0.6404 0.9888 0.168 Uiso calc R 1 1
H H26B 0.9329 0.6286 0.9113 0.168 Uiso calc R 1 1
H H26C 0.9008 0.5804 0.9775 0.168 Uiso calc R 1 1
C C27 0.8602(6) 0.7278(5) 1.0525(3) 0.134(3) Uani d . 1 1
H H27A 0.8199 0.6740 1.0662 0.200 Uiso calc R 1 1
H H27B 0.8117 0.7817 1.0585 0.200 Uiso calc R 1 1
H H27C 0.9480 0.7329 1.0825 0.200 Uiso calc R 1 1

loop_
_atom_site_aniso_label
_atom_site_aniso_U_11
_atom_site_aniso_U_22
_atom_site_aniso_U_33
_atom_site_aniso_U_12
_atom_site_aniso_U_13
_atom_site_aniso_U_23
Li1 0.100(6) 0.067(5) 0.061(4) 0.008(5) 0.038(4) -0.015(4)
N1 0.048(2) 0.0510(19) 0.0438(17) 0.0020(16) 0.0147(16) -0.0048(15)
N2 0.049(2) 0.053(2) 0.0468(17) 0.0063(17) 0.0124(16) -0.0039(15)
I1 0.2440(6) 0.0875(3) 0.0756(2) 0.0609(3) 0.0765(3) 0.0164(2)
C1 0.050(3) 0.047(2) 0.043(2) 0.008(2) 0.0126(19) 0.0010(17)
C2 0.064(3) 0.067(3) 0.055(2) -0.001(2) 0.021(2) -0.019(2)
C3 0.063(3) 0.068(3) 0.059(3) 0.006(2) 0.027(2) -0.017(2)
C4 0.047(3) 0.051(2) 0.052(2) 0.000(2) 0.020(2) -0.0083(18)
C5 0.069(3) 0.060(3) 0.064(3) 0.000(2) 0.030(2) -0.002(2)
C6 0.090(4) 0.077(4) 0.096(4) -0.014(3) 0.057(3) -0.003(3)
C7 0.071(4) 0.081(4) 0.137(5) -0.004(3) 0.063(4) -0.012(4)
C8 0.056(3) 0.071(3) 0.112(4) 0.012(3) 0.030(3) 0.009(3)
C9 0.051(3) 0.056(3) 0.070(3) 0.003(2) 0.018(2) -0.006(2)
C10 0.098(4) 0.098(4) 0.087(3) -0.014(4) 0.028(3) 0.038(3)
C11 0.175(7) 0.142(7) 0.142(6) 0.093(6) 0.067(5) 0.052(5)
C12 0.254(9) 0.122(5) 0.081(4) -0.016(6) 0.044(5) 0.028(4)
C13 0.058(3) 0.069(3) 0.081(3) 0.006(2) 0.012(2) 0.019(2)
C14 0.186(7) 0.124(5) 0.081(4) -0.022(5) 0.055(4) 0.001(4)
C15 0.134(5) 0.077(4) 0.128(5) 0.016(4) 0.040(4) 0.030(4)
C16 0.046(3) 0.059(3) 0.054(2) 0.008(2) 0.011(2) -0.009(2)
C17 0.053(3) 0.054(3) 0.075(3) 0.005(2) 0.014(2) -0.008(2)
C18 0.073(4) 0.064(3) 0.105(4) -0.004(3) 0.021(3) -0.009(3)
C19 0.059(3) 0.087(4) 0.105(4) -0.004(3) 0.005(3) -0.027(3)
C20 0.066(4) 0.099(4) 0.069(3) 0.015(3) -0.004(3) -0.008(3)
C21 0.057(3) 0.070(3) 0.062(3) 0.009(3) 0.007(2) -0.004(2)
C22 0.076(3) 0.058(3) 0.084(3) 0.011(3) 0.025(3) 0.009(2)
C23 0.160(6) 0.153(6) 0.105(4) 0.076(5) 0.060(4) 0.036(4)
C24 0.128(5) 0.072(4) 0.111(4) 0.036(4) 0.035(4) 0.014(3)
C25 0.071(3) 0.091(4) 0.081(3) 0.008(3) 0.006(3) 0.028(3)
C26 0.132(5) 0.079(4) 0.123(5) 0.003(4) 0.030(4) 0.004(3)
C27 0.163(6) 0.138(6) 0.122(5) 0.034(5) 0.076(5) 0.044(4)

loop_
_atom_type_symbol
_atom_type_description
_atom_type_scat_dispersion_real
_atom_type_scat_dispersion_imag
_atom_type_scat_source
C C 0.0033 0.0016 'International Tables Vol C Tables 4.2.6.8 and 6.1.1.4'
H H 0.0000 0.0000 'International Tables Vol C Tables 4.2.6.8 and 6.1.1.4'
N N 0.0061 0.0033 'International Tables Vol C Tables 4.2.6.8 and 6.1.1.4'
Li Li -0.0003 0.0001 'International Tables Vol C Tables 4.2.6.8 and 6.1.1.4'
I I -0.4742 1.8119 'International Tables Vol C Tables 4.2.6.8 and 6.1.1.4'

loop_
_geom_angle_atom_site_label_1
_geom_angle_atom_site_label_2
_geom_angle_atom_site_label_3
_geom_angle_site_symmetry_1
_geom_angle_site_symmetry_3
_geom_angle
C1 Li1 I1 . . 124.9(3)
C1 Li1 I1 . 3_677 131.6(4)
I1 Li1 I1 . 3_677 103.4(2)
C1 Li1 Li1 . 3_677 175.8(5)
I1 Li1 Li1 . 3_677 51.9(2)
I1 Li1 Li1 3_677 3_677 51.48(18)
C1 N1 C2 . . 112.3(3)
C1 N1 C4 . . 123.9(3)
C2 N1 C4 . . 123.6(3)
C1 N2 C3 . . 111.8(3)
C1 N2 C16 . . 125.3(3)
C3 N2 C16 . . 122.8(3)
Li1 I1 Li1 . 3_677 76.6(2)
N2 C1 N1 . . 102.8(3)
N2 C1 Li1 . . 134.7(4)
N1 C1 Li1 . . 122.2(3)
C3 C2 N1 . . 106.2(4)
C3 C2 H2 . . 126.9
N1 C2 H2 . . 126.9
C2 C3 N2 . . 106.9(4)
C2 C3 H3 . . 126.5
N2 C3 H3 . . 126.5
C9 C4 C5 . . 122.5(4)
C9 C4 N1 . . 119.2(3)
C5 C4 N1 . . 118.3(4)
C6 C5 C4 . . 117.2(4)
C6 C5 C10 . . 121.7(4)
C4 C5 C10 . . 121.1(4)
C7 C6 C5 . . 121.6(5)
C7 C6 H6 . . 119.2
C5 C6 H6 . . 119.2
C6 C7 C8 . . 120.3(5)
C6 C7 H7 . . 119.8
C8 C7 H7 . . 119.8
C7 C8 C9 . . 121.3(5)
C7 C8 H8 . . 119.4
C9 C8 H8 . . 119.4
C4 C9 C8 . . 117.1(4)
C4 C9 C13 . . 122.8(4)
C8 C9 C13 . . 120.1(4)
C11 C10 C5 . . 112.0(5)
C11 C10 C12 . . 108.8(5)
C5 C10 C12 . . 113.4(5)
C11 C10 H10 . . 107.4
C5 C10 H10 . . 107.4
C12 C10 H10 . . 107.4
C10 C11 H11A . . 109.5
C10 C11 H11B . . 109.5
H11A C11 H11B . . 109.5
C10 C11 H11C . . 109.5
H11A C11 H11C . . 109.5
H11B C11 H11C . . 109.5
C10 C12 H12A . . 109.5
C10 C12 H12B . . 109.5
H12A C12 H12B . . 109.5
C10 C12 H12C . . 109.5
H12A C12 H12C . . 109.5
H12B C12 H12C . . 109.5
C14 C13 C9 . . 110.7(4)
C14 C13 C15 . . 109.8(4)
C9 C13 C15 . . 112.4(4)
C14 C13 H13 . . 107.9
C9 C13 H13 . . 107.9
C15 C13 H13 . . 107.9
C13 C14 H14A . . 109.5
C13 C14 H14B . . 109.5
H14A C14 H14B . . 109.5
C13 C14 H14C . . 109.5
H14A C14 H14C . . 109.5
H14B C14 H14C . . 109.5
C13 C15 H15A . . 109.5
C13 C15 H15B . . 109.5
H15A C15 H15B . . 109.5
C13 C15 H15C . . 109.5
H15A C15 H15C . . 109.5
H15B C15 H15C . . 109.5
C17 C16 C21 . . 123.7(4)
C17 C16 N2 . . 118.2(4)
C21 C16 N2 . . 118.1(4)
C18 C17 C16 . . 116.6(4)
C18 C17 C22 . . 120.5(4)
C16 C17 C22 . . 122.8(4)
C19 C18 C17 . . 122.0(5)
C19 C18 H18 . . 119.0
C17 C18 H18 . . 119.0
C18 C19 C20 . . 119.4(5)
C18 C19 H19 . . 120.3
C20 C19 H19 . . 120.3
C21 C20 C19 . . 121.8(5)
C21 C20 H20 . . 119.1
C19 C20 H20 . . 119.1
C20 C21 C16 . . 116.5(5)
C20 C21 C25 . . 120.7(4)
C16 C21 C25 . . 122.8(4)
C24 C22 C17 . . 112.6(4)
C24 C22 C23 . . 111.7(5)
C17 C22 C23 . . 111.9(4)
C24 C22 H22 . . 106.7
C17 C22 H22 . . 106.7
C23 C22 H22 . . 106.7
C22 C23 H23A . . 109.5
C22 C23 H23B . . 109.5
H23A C23 H23B . . 109.5
C22 C23 H23C . . 109.5
H23A C23 H23C . . 109.5
H23B C23 H23C . . 109.5
C22 C24 H24A . . 109.5
C22 C24 H24B . . 109.5
H24A C24 H24B . . 109.5
C22 C24 H24C . . 109.5
H24A C24 H24C . . 109.5
H24B C24 H24C . . 109.5
C21 C25 C26 . . 111.8(4)
C21 C25 C27 . . 111.0(5)
C26 C25 C27 . . 111.1(5)
C21 C25 H25 . . 107.6
C26 C25 H25 . . 107.6
C27 C25 H25 . . 107.6
C25 C26 H26A . . 109.5
C25 C26 H26B . . 109.5
H26A C26 H26B . . 109.5
C25 C26 H26C . . 109.5
H26A C26 H26C . . 109.5
H26B C26 H26C . . 109.5
C25 C27 H27A . . 109.5
C25 C27 H27B . . 109.5
H27A C27 H27B . . 109.5
C25 C27 H27C . . 109.5
H27A C27 H27C . . 109.5
H27B C27 H27C . . 109.5

loop_
_geom_bond_atom_site_label_1
_geom_bond_atom_site_label_2
_geom_bond_site_symmetry_2
_geom_bond_distance
_geom_bond_publ_flag
Li1 C1 . 2.120(7) y
Li1 I1 . 2.676(8) y
Li1 I1 3_677 2.691(7) y
Li1 Li1 3_677 3.328(13) ?
N1 C1 . 1.360(4) ?
N1 C2 . 1.386(5) ?
N1 C4 . 1.433(5) ?
N2 C1 . 1.354(4) ?
N2 C3 . 1.391(5) ?
N2 C16 . 1.440(5) ?
I1 Li1 3_677 2.691(7) ?
C2 C3 . 1.328(5) ?
C2 H2 . 0.9300 ?
C3 H3 . 0.9300 ?
C4 C9 . 1.382(5) ?
C4 C5 . 1.410(5) ?
C5 C6 . 1.365(6) ?
C5 C10 . 1.507(6) ?
C6 C7 . 1.363(6) ?
C6 H6 . 0.9300 ?
C7 C8 . 1.371(7) ?
C7 H7 . 0.9300 ?
C8 C9 . 1.384(6) ?
C8 H8 . 0.9300 ?
C9 C13 . 1.510(6) ?
C10 C11 . 1.497(8) ?
C10 C12 . 1.531(7) ?
C10 H10 . 0.9800 ?
C11 H11A . 0.9600 ?
C11 H11B . 0.9600 ?
C11 H11C . 0.9600 ?
C12 H12A . 0.9600 ?
C12 H12B . 0.9600 ?
C12 H12C . 0.9600 ?
C13 C14 . 1.509(7) ?
C13 C15 . 1.514(7) ?
C13 H13 . 0.9800 ?
C14 H14A . 0.9600 ?
C14 H14B . 0.9600 ?
C14 H14C . 0.9600 ?
C15 H15A . 0.9600 ?
C15 H15B . 0.9600 ?
C15 H15C . 0.9600 ?
C16 C17 . 1.389(6) ?
C16 C21 . 1.393(6) ?
C17 C18 . 1.377(6) ?
C17 C22 . 1.510(6) ?
C18 C19 . 1.371(6) ?
C18 H18 . 0.9300 ?
C19 C20 . 1.382(7) ?
C19 H19 . 0.9300 ?
C20 C21 . 1.378(6) ?
C20 H20 . 0.9300 ?
C21 C25 . 1.512(6) ?
C22 C24 . 1.509(6) ?
C22 C23 . 1.514(7) ?
C22 H22 . 0.9800 ?
C23 H23A . 0.9600 ?
C23 H23B . 0.9600 ?
C23 H23C . 0.9600 ?
C24 H24A . 0.9600 ?
C24 H24B . 0.9600 ?
C24 H24C . 0.9600 ?
C25 C26 . 1.525(7) ?
C25 C27 . 1.527(7) ?
C25 H25 . 0.9800 ?
C26 H26A . 0.9600 ?
C26 H26B . 0.9600 ?
C26 H26C . 0.9600 ?
C27 H27A . 0.9600 ?
C27 H27B . 0.9600 ?
C27 H27C . 0.9600 ?
